data_4063131
_journal_name_full Organometallics
_journal_paper_doi 10.1021/om049906u
_journal_year 2004
_chemical_formula_sum 'C25 H39 Mg N3'
_chemical_formula_weight 405.90
_space_group_IT_number 62
_symmetry_cell_setting orthorhombic
_symmetry_space_group_name_Hall '-P 2ac 2n'
_symmetry_space_group_name_H-M 'P n m a'
_cell_angle_alpha 90.00
_cell_angle_beta 90.00
_cell_angle_gamma 90.00
_cell_formula_units_Z 4
_cell_length_a 12.9868(11)
_cell_length_b 14.5428(11)
_cell_length_c 13.5617(12)
_cell_measurement_temperature 295(2)
_cell_volume 2561.3(4)
_diffrn_ambient_temperature 295(2)
_exptl_crystal_density_diffrn 1.053
_cod_database_code 4063131

loop_
_symmetry_equiv_pos_as_xyz
'x, y, z'
'-x+1/2, -y, z+1/2'
'-x, y+1/2, -z'
'x+1/2, -y+1/2, -z+1/2'
'-x, -y, -z'
'x-1/2, y, -z-1/2'
'x, -y-1/2, z'
'-x-1/2, y-1/2, z-1/2'

loop_
_atom_site_label
_atom_site_type_symbol
_atom_site_fract_x
_atom_site_fract_y
_atom_site_fract_z
_atom_site_U_iso_or_equiv
_atom_site_adp_type
_atom_site_occupancy
_atom_site_symmetry_multiplicity
_atom_site_calc_flag
_atom_site_refinement_flags
_atom_site_disorder_assembly
_atom_site_disorder_group
Mg1 Mg 0.69861(12) 0.2500 0.96398(11) 0.0544(5) Uani 1 2 d S . .
N1 N 0.5313(3) 0.2500 0.9815(3) 0.0507(10) Uani 1 2 d S . .
C1 C 0.4589(4) 0.2500 0.9117(3) 0.0616(15) Uani 1 2 d S . .
H1 H 0.4800 0.2500 0.8461 0.074 Uiso 1 2 calc SR . .
C2 C 0.3551(4) 0.2500 0.9309(4) 0.0611(14) Uani 1 2 d S . .
H2 H 0.3086 0.2500 0.8787 0.073 Uiso 1 2 calc SR . .
C3 C 0.3184(3) 0.2500 1.0267(4) 0.0509(12) Uani 1 2 d S . .
C4 C 0.3933(4) 0.2500 1.0984(3) 0.0546(13) Uani 1 2 d S . .
H4 H 0.3742 0.2500 1.1644 0.066 Uiso 1 2 calc SR . .
C5 C 0.4954(4) 0.2500 1.0742(3) 0.0561(14) Uani 1 2 d S . .
H5 H 0.5432 0.2500 1.1253 0.067 Uiso 1 2 calc SR . .
C6 C 0.2041(4) 0.2500 1.0497(4) 0.0571(13) Uani 1 2 d S . .
C7 C 0.1838(5) 0.2500 1.1574(5) 0.172(4) Uani 1 2 d S . .
H7A H 0.1128 0.2353 1.1691 0.206 Uiso 0.50 1 calc PR . .
H7B H 0.1987 0.3097 1.1839 0.206 Uiso 0.50 1 calc PR . .
H7C H 0.2268 0.2050 1.1888 0.206 Uiso 0.50 1 calc PR . .
C8 C 0.1525(3) 0.3315(3) 1.0060(4) 0.156(2) Uani 1 1 d . . .
H8A H 0.0792 0.3251 1.0125 0.187 Uiso 1 1 calc R . .
H8B H 0.1702 0.3361 0.9375 0.187 Uiso 1 1 calc R . .
H8C H 0.1746 0.3860 1.0398 0.187 Uiso 1 1 calc R . .
N2 N 0.73792(19) 0.14589(17) 1.06103(18) 0.0520(8) Uani 1 1 d . . .
C9 C 0.8238(3) 0.1618(2) 1.1101(2) 0.0549(9) Uani 1 1 d . . .
C10 C 0.8654(4) 0.2500 1.1255(3) 0.0569(13) Uani 1 2 d S . .
H10 H 0.9322 0.2500 1.1502 0.068 Uiso 1 2 calc SR . .
C11 C 0.6945(3) 0.0516(2) 1.0650(3) 0.0659(10) Uani 1 1 d . . .
H11 H 0.7520 0.0084 1.0714 0.079 Uiso 1 1 calc R . .
C12 C 0.6368(3) 0.0281(2) 0.9713(3) 0.0884(13) Uani 1 1 d . . .
H12A H 0.5839 0.0731 0.9601 0.106 Uiso 1 1 calc R . .
H12B H 0.6061 -0.0316 0.9777 0.106 Uiso 1 1 calc R . .
H12C H 0.6838 0.0281 0.9167 0.106 Uiso 1 1 calc R . .
C13 C 0.6255(3) 0.0397(3) 1.1541(3) 0.0981(15) Uani 1 1 d . . .
H13A H 0.6635 0.0540 1.2129 0.118 Uiso 1 1 calc R . .
H13B H 0.6019 -0.0228 1.1572 0.118 Uiso 1 1 calc R . .
H13C H 0.5675 0.0802 1.1487 0.118 Uiso 1 1 calc R . .
C14 C 0.8866(3) 0.0844(2) 1.1568(3) 0.0856(13) Uani 1 1 d . . .
H14A H 0.8460 0.0542 1.2063 0.103 Uiso 1 1 calc R . .
H14B H 0.9475 0.1096 1.1866 0.103 Uiso 1 1 calc R . .
H14C H 0.9059 0.0408 1.1070 0.103 Uiso 1 1 calc R . .
C15 C 0.8553(5) 0.2500 0.8454(5) 0.109(2) Uani 1 2 d S . .
H15 H 0.9224 0.2500 0.8693 0.131 Uiso 1 2 calc SR . .
C16 C 0.7971(4) 0.1731(3) 0.8247(3) 0.0981(15) Uani 1 1 d . . .
H16 H 0.8180 0.1123 0.8319 0.118 Uiso 1 1 calc R . .
C17 C 0.7012(3) 0.2026(3) 0.7912(2) 0.0891(14) Uani 1 1 d . . .
H17 H 0.6468 0.1650 0.7721 0.107 Uiso 1 1 calc R . .

loop_
_atom_site_aniso_label
_atom_site_aniso_U_11
_atom_site_aniso_U_22
_atom_site_aniso_U_33
_atom_site_aniso_U_23
_atom_site_aniso_U_13
_atom_site_aniso_U_12
Mg1 0.0465(11) 0.0744(11) 0.0423(10) 0.000 -0.0004(8) 0.000
N1 0.041(3) 0.076(3) 0.035(2) 0.000 -0.001(2) 0.000
C1 0.051(4) 0.102(4) 0.032(3) 0.000 0.000(3) 0.000
C2 0.046(3) 0.095(4) 0.042(3) 0.000 -0.013(3) 0.000
C3 0.043(3) 0.064(3) 0.047(3) 0.000 0.002(3) 0.000
C4 0.045(3) 0.079(3) 0.040(3) 0.000 0.003(3) 0.000
C5 0.047(3) 0.078(3) 0.043(3) 0.000 -0.012(3) 0.000
C6 0.040(3) 0.071(3) 0.060(3) 0.000 0.006(3) 0.000
C7 0.052(5) 0.379(13) 0.084(5) 0.000 0.014(4) 0.000
C8 0.068(3) 0.145(4) 0.255(7) 0.091(4) 0.042(4) 0.032(3)
N2 0.0440(19) 0.0605(18) 0.0516(19) -0.0042(15) -0.0023(14) 0.0003(14)
C9 0.049(2) 0.068(2) 0.047(2) 0.0033(19) 0.0034(18) 0.010(2)
C10 0.038(3) 0.080(4) 0.052(3) 0.000 -0.002(3) 0.000
C11 0.061(2) 0.058(2) 0.079(3) -0.002(2) -0.005(2) -0.002(2)
C12 0.099(3) 0.076(2) 0.089(3) -0.013(3) -0.014(3) -0.017(2)
C13 0.112(4) 0.082(3) 0.100(4) 0.012(3) 0.001(3) -0.025(3)
C14 0.073(3) 0.081(3) 0.102(3) 0.004(2) -0.020(2) 0.016(2)
C15 0.068(5) 0.197(8) 0.062(4) 0.000 0.018(4) 0.000
C16 0.093(4) 0.133(4) 0.068(3) -0.001(3) 0.031(3) 0.022(3)
C17 0.082(3) 0.135(4) 0.050(2) -0.014(2) 0.019(2) -0.021(3)

loop_
_geom_bond_atom_site_label_1
_geom_bond_atom_site_label_2
_geom_bond_distance
_geom_bond_site_symmetry_2
_geom_bond_publ_flag
Mg1 N2 2.070(3) 7_565 ?
Mg1 N2 2.070(3) . ?
Mg1 N1 2.186(4) . ?
Mg1 C17 2.443(4) . ?
Mg1 C17 2.443(4) 7_565 ?
Mg1 C16 2.540(4) . ?
Mg1 C16 2.540(4) 7_565 ?
Mg1 C15 2.593(6) . ?
Mg1 C9 2.866(4) 7_565 ?
Mg1 C9 2.866(4) . ?
N1 C1 1.334(5) . ?
N1 C5 1.340(5) . ?
C1 C2 1.374(6) . ?
C2 C3 1.383(6) . ?
C3 C4 1.376(6) . ?
C3 C6 1.517(6) . ?
C4 C5 1.366(6) . ?
C6 C7 1.484(7) . ?
C6 C8 1.485(5) 7_565 ?
C6 C8 1.485(5) . ?
N2 C9 1.319(4) . ?
N2 C11 1.483(4) . ?
C9 C10 1.408(4) . ?
C9 C14 1.528(4) . ?
C10 C9 1.408(4) 7_565 ?
C11 C12 1.514(4) . ?
C11 C13 1.514(4) . ?
C15 C16 1.379(5) . ?
C15 C16 1.379(5) 7_565 ?
C16 C17 1.393(5) . ?
C17 C17 1.379(7) 7_565 ?
